data_1566369
loop_
_publ_author_name
'Wang, Jianhua'
'Li, Xiaoxun'

_publ_section_title
;
 Asymmetric \b-arylation of cyclopropanols enabled by photoredox and
 nickel dual catalysis.
;
_journal_issue 10
_journal_name_full 'Chemical science'
_journal_page_first 3020
_journal_page_last 3026
_journal_paper_doi 10.1039/d1sc07237d
_journal_volume 13
_journal_year 2022
_chemical_absolute_configuration syn
_chemical_formula_moiety 'C19 H24 O3'
_chemical_formula_sum 'C19 H24 O3'
_chemical_formula_weight 300.38
_space_group_crystal_system orthorhombic
_space_group_IT_number 19
_space_group_name_Hall 'P 2ac 2ab'
_space_group_name_H-M_alt 'P 21 21 21'
_atom_sites_solution_hydrogens geom
_audit_creation_date 2021-09-23
_audit_creation_method
;
Olex2 1.3
(compiled 2020.11.12 svn.r5f609507 for OlexSys, GUI svn.r6272)
;
_audit_update_record
;
2021-12-04 deposited with the CCDC.	2022-02-17 downloaded from the CCDC.
;
_cell_angle_alpha 90
_cell_angle_beta 90
_cell_angle_gamma 90
_cell_formula_units_Z 4
_cell_length_a 9.16551(16)
_cell_length_b 10.4822(2)
_cell_length_c 17.5734(4)
_cell_measurement_reflns_used 1957
_cell_measurement_temperature 293.00(2)
_cell_measurement_theta_max 75.7590
_cell_measurement_theta_min 5.4360
_cell_volume 1688.36(6)
_computing_cell_refinement 'CrysAlisPro 1.171.41.112a (Rigaku OD, 2021)'
_computing_data_collection 'CrysAlisPro 1.171.41.112a (Rigaku OD, 2021)'
_computing_data_reduction 'CrysAlisPro 1.171.41.112a (Rigaku OD, 2021)'
_computing_molecular_graphics 'Olex2 1.3 (Dolomanov et al., 2009)'
_computing_publication_material 'Olex2 1.3 (Dolomanov et al., 2009)'
_computing_structure_refinement 'SHELXL 2018/3 (Sheldrick, 2015)'
_computing_structure_solution 'ShelXT (Sheldrick, 2015)'
_diffrn_ambient_temperature 293.00(2)
_diffrn_detector 'Hybrid Pixel Array Detector'
_diffrn_detector_area_resol_mean 10.0000
_diffrn_detector_type HyPix
_diffrn_measured_fraction_theta_full 0.988
_diffrn_measured_fraction_theta_max 0.988
_diffrn_measurement_details
;
List of Runs (angles in degrees, time in seconds):

  # Type    Start    End  Width  t~exp~   \w     \q     \k     \f   Frames
#--------------------------------------------------------------------------
  1  \w     94.00 160.00   1.00    0.56    --  106.49  32.00  87.00   66
  2  \w     96.00 176.00   1.00    0.56    --  106.49 125.00 -60.00   80
  3  \w     36.00 123.00   1.00    0.10    --   48.45  32.00  87.00   87
  4  \w     35.00  64.00   1.00    0.56    --  106.49 -57.00-150.00   29
;
_diffrn_measurement_device 'four-circle diffractometer'
_diffrn_measurement_device_type 'XtaLAB Synergy, Dualflex, HyPix'
_diffrn_measurement_method '\w scans'
_diffrn_measurement_specimen_support 'Mitegen 50um'
_diffrn_orient_matrix_type 'CrysAlisPro convention (1999,Acta A55,543-557)'
_diffrn_orient_matrix_UB_11 -0.0688438000
_diffrn_orient_matrix_UB_12 -0.1262541000
_diffrn_orient_matrix_UB_13 0.0271345000
_diffrn_orient_matrix_UB_21 -0.0090363000
_diffrn_orient_matrix_UB_22 -0.0463035000
_diffrn_orient_matrix_UB_23 -0.0830832000
_diffrn_orient_matrix_UB_31 0.1530500000
_diffrn_orient_matrix_UB_32 -0.0596009000
_diffrn_orient_matrix_UB_33 0.0072013000
_diffrn_radiation_monochromator mirror
_diffrn_radiation_probe x-ray
_diffrn_radiation_type 'Cu K\a'
_diffrn_radiation_wavelength 1.54184
_diffrn_reflns_av_R_equivalents 0.0365
_diffrn_reflns_av_unetI/netI 0.0407
_diffrn_reflns_Laue_measured_fraction_full 0.988
_diffrn_reflns_Laue_measured_fraction_max 0.988
_diffrn_reflns_limit_h_max 10
_diffrn_reflns_limit_h_min -4
_diffrn_reflns_limit_k_max 12
_diffrn_reflns_limit_k_min -12
_diffrn_reflns_limit_l_max 20
_diffrn_reflns_limit_l_min -19
_diffrn_reflns_number 8109
_diffrn_reflns_point_group_measured_fraction_full 0.990
_diffrn_reflns_point_group_measured_fraction_max 0.990
_diffrn_reflns_theta_full 67.075
_diffrn_reflns_theta_max 67.075
_diffrn_reflns_theta_min 4.913
_diffrn_source 'micro-focus sealed X-ray tube'
_diffrn_source_type 'PhotonJet (Cu) X-ray Source'
_exptl_absorpt_coefficient_mu 0.624
_exptl_absorpt_correction_T_max 1.00000
_exptl_absorpt_correction_T_min 0.96781
_exptl_absorpt_correction_type multi-scan
_exptl_absorpt_process_details
;
CrysAlisPro 1.171.41.112a (Rigaku Oxford Diffraction, 2021)
Empirical absorption correction using spherical harmonics,
implemented in SCALE3 ABSPACK scaling algorithm.
;
_exptl_crystal_colour 'clear light colourless'
_exptl_crystal_colour_lustre clear
_exptl_crystal_colour_modifier light
_exptl_crystal_colour_primary colourless
_exptl_crystal_density_diffrn 1.182
_exptl_crystal_description block
_exptl_crystal_F_000 648
_exptl_crystal_recrystallization_method 'Re-crystallisation from solvent: Ethyl acetate/petroleum ether'
_exptl_crystal_size_max 0.06
_exptl_crystal_size_mid 0.05
_exptl_crystal_size_min 0.04
_refine_diff_density_max 0.158
_refine_diff_density_min -0.226
_refine_diff_density_rms 0.050
_refine_ls_abs_structure_details
;
 Flack x determined using 1131 quotients [(I+)-(I-)]/[(I+)+(I-)]
 (Parsons, Flack and Wagner, Acta Cryst. B69 (2013) 249-259).
;
_refine_ls_abs_structure_Flack -0.04(11)
_refine_ls_extinction_method none
_refine_ls_goodness_of_fit_ref 1.098
_refine_ls_hydrogen_treatment constr
_refine_ls_matrix_type full
_refine_ls_number_parameters 204
_refine_ls_number_reflns 2989
_refine_ls_number_restraints 0
_refine_ls_restrained_S_all 1.098
_refine_ls_R_factor_all 0.0422
_refine_ls_R_factor_gt 0.0396
_refine_ls_shift/su_max 0.000
_refine_ls_shift/su_mean 0.000
_refine_ls_structure_factor_coef Fsqd
_refine_ls_weighting_details 'w=1/[\s^2^(Fo^2^)+(0.0662P)^2^+0.0147P] where P=(Fo^2^+2Fc^2^)/3'
_refine_ls_weighting_scheme calc
_refine_ls_wR_factor_gt 0.1004
_refine_ls_wR_factor_ref 0.1025
_reflns_Friedel_coverage 0.733
_reflns_Friedel_fraction_full 0.993
_reflns_Friedel_fraction_max 0.992
_reflns_number_gt 2811
_reflns_number_total 2989
_reflns_threshold_expression 'I > 2\s(I)'
_cod_data_source_file d1sc07237d2.cif
_cod_data_source_block 210922b_auto
_cod_depositor_comments 'Adding full bibliography for 1566369.cif.'
_cod_database_code 1566369
_shelx_shelxl_version_number 2018/3
_chemical_oxdiff_formula CO
_shelx_space_group_comment
;
The symmetry employed for this shelxl refinement is uniquely defined
by the following loop, which should always be used as a source of
symmetry information in preference to the above space-group names.
They are only intended as comments.
;
_shelx_estimated_absorpt_t_max 0.975
_shelx_estimated_absorpt_t_min 0.963
_reflns_odcompleteness_completeness 82.54
_reflns_odcompleteness_iscentric 1
_reflns_odcompleteness_theta 66.97
_olex2_refinement_description
;
1. Fixed Uiso
 At 1.2 times of:
  All C(H) groups, All C(H,H) groups
 At 1.5 times of:
  All C(H,H,H) groups, All O(H) groups
2.a Ternary CH refined with riding coordinates:
 C2(H2A), C9(H9)
2.b Secondary CH2 refined with riding coordinates:
 C5(H5A,H5B), C11(H11A,H11B), C16(H16A,H16B)
2.c Aromatic/amide H refined with riding coordinates:
 C3(H3A), C4(H4), C7(H7), C8(H8), C12(H12), C15(H15), C17(H17)
2.d Idealised Me refined as rotating group:
 C18(H18A,H18B,H18C), C19(H19A,H19B,H19C)
2.e Idealised tetrahedral OH refined as rotating group:
 O1(H1), O2(H2), O3(H3)
;
_olex2_submission_special_instructions 'No special instructions were received'
_oxdiff_exptl_absorpt_empirical_details
;
Empirical correction (ABSPACK) includes:
- Absorption correction using spherical harmonics
- Frame scaling
;
_oxdiff_exptl_absorpt_empirical_full_max 1.190
_oxdiff_exptl_absorpt_empirical_full_min 0.729

loop_
_space_group_symop_operation_xyz
'x, y, z'
'-x+1/2, -y, z+1/2'
'-x, y+1/2, -z+1/2'
'x+1/2, -y+1/2, -z'

loop_
_atom_site_label
_atom_site_type_symbol
_atom_site_fract_x
_atom_site_fract_y
_atom_site_fract_z
_atom_site_U_iso_or_equiv
_atom_site_adp_type
_atom_site_occupancy
_atom_site_site_symmetry_order
_atom_site_calc_flag
_atom_site_refinement_flags_posn
_atom_site_refinement_flags_adp
_atom_site_refinement_flags_occupancy
_atom_site_disorder_assembly
_atom_site_disorder_group
O1 O 0.74527(16) 0.37095(16) 0.50731(11) 0.0526(4) Uani 1 1 d . . . . .
H1 H 0.724930 0.299920 0.523734 0.079 Uiso 1 1 calc R U . . .
O2 O 0.20017(16) 0.36245(15) 0.43737(11) 0.0480(4) Uani 1 1 d . . . . .
H2 H 0.125838 0.384880 0.415113 0.072 Uiso 1 1 calc R U . . .
O3 O 0.41593(16) 1.10611(15) 0.61878(10) 0.0480(4) Uani 1 1 d . . . . .
H3 H 0.361928 1.116483 0.582090 0.072 Uiso 1 1 calc R U . . .
C1 C 0.49048(19) 0.64367(19) 0.54370(12) 0.0339(4) Uani 1 1 d . . . . .
C2 C 0.5442(2) 0.52316(19) 0.50555(12) 0.0356(4) Uani 1 1 d . . . . .
H2A H 0.582430 0.547477 0.455517 0.043 Uiso 1 1 calc R U . . .
C3 C 0.4378(2) 0.6428(2) 0.61835(13) 0.0413(5) Uani 1 1 d . . . . .
H3A H 0.429112 0.565220 0.643663 0.050 Uiso 1 1 calc R U . . .
C4 C 0.4575(2) 0.8719(2) 0.54302(12) 0.0374(4) Uani 1 1 d . . . . .
H4 H 0.462586 0.948836 0.516769 0.045 Uiso 1 1 calc R U . . .
C5 C 0.6705(2) 0.4651(2) 0.55045(14) 0.0429(5) Uani 1 1 d . . . . .
H5A H 0.738280 0.532037 0.564707 0.051 Uiso 1 1 calc R U . . .
H5B H 0.633094 0.426870 0.596779 0.051 Uiso 1 1 calc R U . . .
C6 C 0.40909(19) 0.8711(2) 0.61777(12) 0.0367(4) Uani 1 1 d . . . . .
C7 C 0.4986(2) 0.7601(2) 0.50675(12) 0.0370(4) Uani 1 1 d . . . . .
H7 H 0.532096 0.763394 0.456838 0.044 Uiso 1 1 calc R U . . .
C8 C 0.3093(3) 0.6445(3) 0.25262(16) 0.0539(6) Uani 1 1 d . . . . .
H8 H 0.264596 0.715526 0.231162 0.065 Uiso 1 1 calc R U . . .
C9 C 0.3009(2) 0.46847(19) 0.44139(13) 0.0366(4) Uani 1 1 d . . . . .
H9 H 0.251865 0.540396 0.466188 0.044 Uiso 1 1 calc R U . . .
C10 C 0.3446(2) 0.5083(2) 0.36187(12) 0.0378(4) Uani 1 1 d . . . . .
C11 C 0.4242(2) 0.42324(19) 0.49227(13) 0.0367(4) Uani 1 1 d . . . . .
H11A H 0.467937 0.347966 0.469673 0.044 Uiso 1 1 calc R U . . .
H11B H 0.383828 0.398540 0.541115 0.044 Uiso 1 1 calc R U . . .
C12 C 0.2821(2) 0.6149(2) 0.32807(15) 0.0461(5) Uani 1 1 d . . . . .
H12 H 0.221101 0.667259 0.356577 0.055 Uiso 1 1 calc R U . . .
C13 C 0.4011(3) 0.5709(3) 0.20853(14) 0.0505(6) Uani 1 1 d . . . . .
C14 C 0.3977(2) 0.7545(2) 0.65605(13) 0.0420(5) Uani 1 1 d . . . . .
C15 C 0.4406(3) 0.4365(3) 0.31819(15) 0.0529(6) Uani 1 1 d . . . . .
H15 H 0.487025 0.366415 0.339771 0.063 Uiso 1 1 calc R U . . .
C16 C 0.3735(3) 0.9945(2) 0.65878(14) 0.0474(5) Uani 1 1 d . . . . .
H16A H 0.269156 0.997890 0.667805 0.057 Uiso 1 1 calc R U . . .
H16B H 0.421614 0.994012 0.707943 0.057 Uiso 1 1 calc R U . . .
C17 C 0.4681(3) 0.4677(3) 0.24317(16) 0.0583(6) Uani 1 1 d . . . . .
H17 H 0.533179 0.418240 0.215272 0.070 Uiso 1 1 calc R U . . .
C18 C 0.4250(4) 0.5984(4) 0.12537(17) 0.0729(9) Uani 1 1 d . . . . .
H18A H 0.362060 0.666789 0.109729 0.109 Uiso 1 1 calc R U . . .
H18B H 0.403300 0.523458 0.096089 0.109 Uiso 1 1 calc R U . . .
H18C H 0.524808 0.622552 0.117257 0.109 Uiso 1 1 calc R U . . .
C19 C 0.3493(4) 0.7491(3) 0.73826(17) 0.0677(8) Uani 1 1 d . . . . .
H19A H 0.338776 0.661685 0.753601 0.101 Uiso 1 1 calc R U . . .
H19B H 0.257488 0.792205 0.743624 0.101 Uiso 1 1 calc R U . . .
H19C H 0.421008 0.789996 0.769753 0.101 Uiso 1 1 calc R U . . .

loop_
_atom_site_aniso_label
_atom_site_aniso_U_11
_atom_site_aniso_U_22
_atom_site_aniso_U_33
_atom_site_aniso_U_23
_atom_site_aniso_U_13
_atom_site_aniso_U_12
O1 0.0490(8) 0.0358(8) 0.0729(12) 0.0081(9) 0.0180(8) 0.0083(6)
O2 0.0453(7) 0.0396(8) 0.0589(10) 0.0092(8) -0.0117(7) -0.0085(7)
O3 0.0531(8) 0.0351(8) 0.0559(10) -0.0057(7) -0.0047(7) 0.0015(6)
C1 0.0333(9) 0.0311(9) 0.0374(10) 0.0008(9) -0.0019(7) -0.0009(7)
C2 0.0375(9) 0.0313(9) 0.0380(10) 0.0007(9) 0.0019(8) -0.0002(7)
C3 0.0466(10) 0.0348(11) 0.0427(12) 0.0066(9) 0.0040(8) -0.0023(8)
C4 0.0433(9) 0.0301(9) 0.0387(10) 0.0037(9) -0.0025(8) 0.0006(8)
C5 0.0390(10) 0.0381(11) 0.0516(12) 0.0017(10) -0.0007(9) 0.0046(8)
C6 0.0331(8) 0.0358(10) 0.0413(11) -0.0029(9) -0.0009(7) 0.0001(7)
C7 0.0436(9) 0.0358(10) 0.0317(10) 0.0021(9) 0.0009(8) -0.0003(8)
C8 0.0578(13) 0.0520(14) 0.0520(14) 0.0146(12) 0.0014(11) 0.0034(11)
C9 0.0389(9) 0.0302(9) 0.0406(11) -0.0012(9) 0.0003(8) -0.0012(7)
C10 0.0363(9) 0.0388(10) 0.0385(10) -0.0013(9) -0.0030(8) 0.0004(8)
C11 0.0424(10) 0.0305(9) 0.0373(11) 0.0017(8) -0.0014(8) -0.0010(8)
C12 0.0461(11) 0.0416(11) 0.0506(13) 0.0068(11) 0.0085(9) 0.0078(10)
C13 0.0496(11) 0.0600(14) 0.0419(13) 0.0003(11) 0.0007(10) -0.0115(10)
C14 0.0434(10) 0.0421(11) 0.0406(12) 0.0011(9) 0.0073(8) -0.0020(9)
C15 0.0607(13) 0.0516(14) 0.0462(13) -0.0033(11) -0.0017(11) 0.0181(11)
C16 0.0539(12) 0.0409(12) 0.0474(13) -0.0056(10) 0.0044(10) 0.0033(9)
C17 0.0618(14) 0.0671(16) 0.0461(13) -0.0079(13) 0.0074(11) 0.0117(12)
C18 0.0866(19) 0.087(2) 0.0451(15) 0.0025(15) 0.0081(13) -0.0140(17)
C19 0.096(2) 0.0566(16) 0.0505(15) 0.0023(14) 0.0265(14) 0.0011(15)

loop_
_atom_type_symbol
_atom_type_description
_atom_type_scat_dispersion_real
_atom_type_scat_dispersion_imag
_atom_type_scat_source
C C 0.0181 0.0091 'International Tables Vol C Tables 4.2.6.8 and 6.1.1.4'
H H 0.0000 0.0000 'International Tables Vol C Tables 4.2.6.8 and 6.1.1.4'
O O 0.0492 0.0322 'International Tables Vol C Tables 4.2.6.8 and 6.1.1.4'

loop_
_geom_angle_atom_site_label_1
_geom_angle_atom_site_label_2
_geom_angle_atom_site_label_3
_geom_angle
_geom_angle_site_symmetry_1
_geom_angle_site_symmetry_3
_geom_angle_publ_flag
C5 O1 H1 109.5 . . ?
C9 O2 H2 109.5 . . ?
C16 O3 H3 109.5 . . ?
C3 C1 C2 121.53(18) . . ?
C7 C1 C2 120.72(18) . . ?
C7 C1 C3 117.68(19) . . ?
C1 C2 H2A 107.3 . . ?
C1 C2 C5 110.51(17) . . ?
C1 C2 C11 113.78(16) . . ?
C5 C2 H2A 107.3 . . ?
C5 C2 C11 110.45(17) . . ?
C11 C2 H2A 107.3 . . ?
C1 C3 H3A 119.0 . . ?
C14 C3 C1 122.1(2) . . ?
C14 C3 H3A 119.0 . . ?
C6 C4 H4 119.4 . . ?
C7 C4 H4 119.4 . . ?
C7 C4 C6 121.2(2) . . ?
O1 C5 C2 111.50(19) . . ?
O1 C5 H5A 109.3 . . ?
O1 C5 H5B 109.3 . . ?
C2 C5 H5A 109.3 . . ?
C2 C5 H5B 109.3 . . ?
H5A C5 H5B 108.0 . . ?
C4 C6 C14 119.0(2) . . ?
C4 C6 C16 120.9(2) . . ?
C14 C6 C16 120.05(19) . . ?
C1 C7 C4 121.01(18) . . ?
C1 C7 H7 119.5 . . ?
C4 C7 H7 119.5 . . ?
C12 C8 H8 119.2 . . ?
C13 C8 H8 119.2 . . ?
C13 C8 C12 121.5(2) . . ?
O2 C9 H9 108.7 . . ?
O2 C9 C10 109.62(18) . . ?
O2 C9 C11 105.32(16) . . ?
C10 C9 H9 108.7 . . ?
C10 C9 C11 115.70(17) . . ?
C11 C9 H9 108.7 . . ?
C12 C10 C9 120.54(19) . . ?
C15 C10 C9 121.9(2) . . ?
C15 C10 C12 117.4(2) . . ?
C2 C11 H11A 108.7 . . ?
C2 C11 H11B 108.7 . . ?
C9 C11 C2 114.19(16) . . ?
C9 C11 H11A 108.7 . . ?
C9 C11 H11B 108.7 . . ?
H11A C11 H11B 107.6 . . ?
C8 C12 C10 121.0(2) . . ?
C8 C12 H12 119.5 . . ?
C10 C12 H12 119.5 . . ?
C8 C13 C17 117.4(2) . . ?
C8 C13 C18 121.8(3) . . ?
C17 C13 C18 120.8(3) . . ?
C3 C14 C6 119.05(19) . . ?
C3 C14 C19 120.0(2) . . ?
C6 C14 C19 120.9(2) . . ?
C10 C15 H15 119.5 . . ?
C17 C15 C10 121.0(2) . . ?
C17 C15 H15 119.5 . . ?
O3 C16 C6 114.12(18) . . ?
O3 C16 H16A 108.7 . . ?
O3 C16 H16B 108.7 . . ?
C6 C16 H16A 108.7 . . ?
C6 C16 H16B 108.7 . . ?
H16A C16 H16B 107.6 . . ?
C13 C17 H17 119.2 . . ?
C15 C17 C13 121.5(2) . . ?
C15 C17 H17 119.2 . . ?
C13 C18 H18A 109.5 . . ?
C13 C18 H18B 109.5 . . ?
C13 C18 H18C 109.5 . . ?
H18A C18 H18B 109.5 . . ?
H18A C18 H18C 109.5 . . ?
H18B C18 H18C 109.5 . . ?
C14 C19 H19A 109.5 . . ?
C14 C19 H19B 109.5 . . ?
C14 C19 H19C 109.5 . . ?
H19A C19 H19B 109.5 . . ?
H19A C19 H19C 109.5 . . ?
H19B C19 H19C 109.5 . . ?

loop_
_geom_bond_atom_site_label_1
_geom_bond_atom_site_label_2
_geom_bond_distance
_geom_bond_site_symmetry_2
_geom_bond_publ_flag
O1 H1 0.8200 . ?
O1 C5 1.421(3) . ?
O2 H2 0.8200 . ?
O2 C9 1.447(2) . ?
O3 H3 0.8200 . ?
O3 C16 1.419(3) . ?
C1 C2 1.513(3) . ?
C1 C3 1.398(3) . ?
C1 C7 1.385(3) . ?
C2 H2A 0.9800 . ?
C2 C5 1.527(3) . ?
C2 C11 1.537(3) . ?
C3 H3A 0.9300 . ?
C3 C14 1.395(3) . ?
C4 H4 0.9300 . ?
C4 C6 1.387(3) . ?
C4 C7 1.386(3) . ?
C5 H5A 0.9700 . ?
C5 H5B 0.9700 . ?
C6 C14 1.399(3) . ?
C6 C16 1.516(3) . ?
C7 H7 0.9300 . ?
C8 H8 0.9300 . ?
C8 C12 1.384(4) . ?
C8 C13 1.379(4) . ?
C9 H9 0.9800 . ?
C9 C10 1.512(3) . ?
C9 C11 1.517(3) . ?
C10 C12 1.389(3) . ?
C10 C15 1.389(3) . ?
C11 H11A 0.9700 . ?
C11 H11B 0.9700 . ?
C12 H12 0.9300 . ?
C13 C17 1.385(4) . ?
C13 C18 1.506(4) . ?
C14 C19 1.512(4) . ?
C15 H15 0.9300 . ?
C15 C17 1.382(4) . ?
C16 H16A 0.9700 . ?
C16 H16B 0.9700 . ?
C17 H17 0.9300 . ?
C18 H18A 0.9600 . ?
C18 H18B 0.9600 . ?
C18 H18C 0.9600 . ?
C19 H19A 0.9600 . ?
C19 H19B 0.9600 . ?
C19 H19C 0.9600 . ?

loop_
_geom_torsion_atom_site_label_1
_geom_torsion_atom_site_label_2
_geom_torsion_atom_site_label_3
_geom_torsion_atom_site_label_4
_geom_torsion
_geom_torsion_site_symmetry_1
_geom_torsion_site_symmetry_2
_geom_torsion_site_symmetry_3
_geom_torsion_site_symmetry_4
_geom_torsion_publ_flag
O2 C9 C10 C12 101.6(2) . . . . ?
O2 C9 C10 C15 -74.3(3) . . . . ?
O2 C9 C11 C2 -179.11(17) . . . . ?
C1 C2 C5 O1 -165.95(16) . . . . ?
C1 C2 C11 C9 60.8(2) . . . . ?
C1 C3 C14 C6 0.7(3) . . . . ?
C1 C3 C14 C19 -176.6(2) . . . . ?
C2 C1 C3 C14 175.30(19) . . . . ?
C2 C1 C7 C4 -176.16(17) . . . . ?
C3 C1 C2 C5 -59.2(2) . . . . ?
C3 C1 C2 C11 65.7(2) . . . . ?
C3 C1 C7 C4 0.8(3) . . . . ?
C4 C6 C14 C3 1.1(3) . . . . ?
C4 C6 C14 C19 178.3(2) . . . . ?
C4 C6 C16 O3 -9.5(3) . . . . ?
C5 C2 C11 C9 -174.27(17) . . . . ?
C6 C4 C7 C1 1.0(3) . . . . ?
C7 C1 C2 C5 117.7(2) . . . . ?
C7 C1 C2 C11 -117.4(2) . . . . ?
C7 C1 C3 C14 -1.6(3) . . . . ?
C7 C4 C6 C14 -1.9(3) . . . . ?
C7 C4 C6 C16 176.07(19) . . . . ?
C8 C13 C17 C15 2.2(4) . . . . ?
C9 C10 C12 C8 -173.0(2) . . . . ?
C9 C10 C15 C17 173.7(2) . . . . ?
C10 C9 C11 C2 59.7(2) . . . . ?
C10 C15 C17 C13 -0.3(4) . . . . ?
C11 C2 C5 O1 67.2(2) . . . . ?
C11 C9 C10 C12 -139.5(2) . . . . ?
C11 C9 C10 C15 44.6(3) . . . . ?
C12 C8 C13 C17 -1.5(4) . . . . ?
C12 C8 C13 C18 176.7(3) . . . . ?
C12 C10 C15 C17 -2.4(4) . . . . ?
C13 C8 C12 C10 -1.2(4) . . . . ?
C14 C6 C16 O3 168.48(19) . . . . ?
C15 C10 C12 C8 3.1(3) . . . . ?
C16 C6 C14 C3 -176.9(2) . . . . ?
C16 C6 C14 C19 0.3(3) . . . . ?
C18 C13 C17 C15 -176.0(3) . . . . ?
